data_7110993
loop_
_publ_author_name
'Habata, Yoichi'
'Saeki, Tomomi'
'Akabori, Sadatoshi'
'Zhang, Xian X.'
'Bradshaw, Jerald S.'

_publ_section_title
;
 Polymer-like complexes bridged by a fluorine substituent of the side arm
 in the 3&#x2032;,5&#x2032;-difluoro-4&#x2032;-hydroxybenzyl-armed
 monoaza-15-crown-5 ether
;
_journal_issue 16
_journal_name_full 'Chemical Communications'
_journal_page_first 1469
_journal_paper_doi 10.1039/b003451g
_journal_year 2000
_chemical_formula_sum 'C18 H25 F2 N2 O5 Rb S'
_chemical_formula_weight 504.93
_space_group_IT_number 14
_symmetry_cell_setting monoclinic
_symmetry_Int_Tables_number 14
_symmetry_space_group_name_Hall '-P 2yn'
_symmetry_space_group_name_H-M 'P 1 21/n 1'
_cell_angle_alpha 90
_cell_angle_beta 93.72(2)
_cell_angle_gamma 90
_cell_formula_units_Z 4
_cell_length_a 8.875(3)
_cell_length_b 18.627(4)
_cell_length_c 13.359(3)
_cell_measurement_reflns_used 25
_cell_measurement_temperature 296.2
_cell_measurement_theta_max 11.7
_cell_measurement_theta_min 10.1
_cell_volume 2203.8(10)
_computing_cell_refinement 'MSC/AFC Diffractometer Control'
_computing_data_collection 'MSC/AFC Diffractometer Control'
_computing_data_reduction 'teXsan Ver. 1.10'
_computing_publication_material 'teXsan Ver. 1.10'
_computing_structure_refinement 'teXsan Ver. 1.10'
_computing_structure_solution SIR92
_diffrn_measured_fraction_theta_full 0.9997
_diffrn_measured_fraction_theta_max 0.9997
_diffrn_measurement_device_type 'Rigaku AFC5S'
_diffrn_measurement_method \w-2\q
_diffrn_radiation_type 'Mo K\a'
_diffrn_radiation_wavelength 0.7107
_diffrn_reflns_av_R_equivalents 0.062
_diffrn_reflns_limit_h_max 10
_diffrn_reflns_limit_h_min 0
_diffrn_reflns_limit_k_max 22
_diffrn_reflns_limit_k_min 0
_diffrn_reflns_limit_l_max 15
_diffrn_reflns_limit_l_min -15
_diffrn_reflns_number 4294
_diffrn_reflns_theta_full 25.00
_diffrn_reflns_theta_max 25.00
_diffrn_standards_decay_% 0.60
_diffrn_standards_interval_count 150
_diffrn_standards_number 3
_exptl_absorpt_coefficient_mu 2.384
_exptl_absorpt_correction_T_max 1.000
_exptl_absorpt_correction_T_min 0.695
_exptl_absorpt_correction_type psi-scan
_exptl_absorpt_process_details '(North, Phillips & Mathews, 1968)'
_exptl_crystal_colour colorless
_exptl_crystal_density_diffrn 1.522
_exptl_crystal_density_method 'not measured'
_exptl_crystal_description prismatic
_exptl_crystal_size_max 0.250
_exptl_crystal_size_mid 0.250
_exptl_crystal_size_min 0.100
_refine_diff_density_max 1.39
_refine_diff_density_min -1.19
_refine_ls_extinction_method none
_refine_ls_goodness_of_fit_ref 1.016
_refine_ls_hydrogen_treatment noref
_refine_ls_number_parameters 262
_refine_ls_number_reflns 3882
_refine_ls_R_factor_gt 0.0596
_refine_ls_shift/su_max 0.0708
_refine_ls_structure_factor_coef Fsqd
_refine_ls_weighting_details 'w = 1/[\s^2^(Fo^2^) + (0.05500(Max(Fo^2^,0) + 2Fc^2^)/3)^2^]'
_refine_ls_weighting_scheme calc
_refine_ls_wR_factor_ref 0.1746
_reflns_number_gt 1236
_reflns_number_total 3883
_reflns_threshold_expression F^2^>2.0\s(F^2^)
_cod_data_source_file b003451gsup1.cif
_cod_data_source_block haba020/aza15FRb
_cod_original_formula_sum 'C18 H25 F2 N2 O5 Rb S '
_cod_database_code 7110993

loop_
_symmetry_equiv_pos_as_xyz
x,y,z
1/2-x,1/2+y,1/2-z
-x,-y,-z
1/2+x,1/2-y,1/2+z

loop_
_atom_site_label
_atom_site_type_symbol
_atom_site_fract_x
_atom_site_fract_y
_atom_site_fract_z
_atom_site_U_iso_or_equiv
_atom_site_adp_type
_atom_site_occupancy
_atom_site_calc_flag
Rb(1) Rb 0.3992(1) 0.38445(6) 0.61676(7) 0.0850(4) Uani 1.00 d
S(1) S 0.6263(4) 0.5322(2) 0.6164(2) 0.109(1) Uani 1.00 d
N(2) N 0.696(1) 0.6095(5) 0.7873(8) 0.130(4) Uani 1.00 d
C(18) C 0.667(1) 0.5779(6) 0.7149(9) 0.087(4) Uani 1.00 d
F(1) F 1.0736(7) 0.1931(3) 0.9649(5) 0.105(2) Uani 1.00 d
F(2) F 1.0632(7) 0.4324(3) 1.0557(5) 0.125(3) Uani 1.00 d
O(1) O 0.3069(8) 0.4477(5) 0.8049(5) 0.105(3) Uani 1.00 d
O(2) O 0.1227(9) 0.4623(4) 0.6267(6) 0.098(3) Uani 1.00 d
O(3) O 0.1096(9) 0.3152(5) 0.5785(6) 0.096(3) Uani 1.00 d
O(4) O 0.3165(10) 0.2485(5) 0.7161(7) 0.161(4) Uani 1.00 d
O(5) O 1.1947(7) 0.2978(3) 1.0787(5) 0.084(2) Uani 1.00 d
N(1) N 0.5451(8) 0.3386(5) 0.8229(6) 0.071(3) Uani 1.00 d
C(1) C 0.500(1) 0.3851(10) 0.8991(8) 0.137(6) Uani 1.00 d
C(2) C 0.410(2) 0.4427(7) 0.8789(9) 0.142(7) Uani 1.00 d
C(3) C 0.208(2) 0.5010(7) 0.786(1) 0.136(6) Uani 1.00 d
C(4) C 0.103(2) 0.5010(10) 0.712(1) 0.179(8) Uani 1.00 d
C(5) C -0.004(2) 0.4245(9) 0.591(2) 0.178(9) Uani 1.00 d
C(6) C -0.008(2) 0.365(1) 0.565(2) 0.215(10) Uani 1.00 d
C(7) C 0.079(2) 0.259(1) 0.637(1) 0.148(7) Uani 1.00 d
C(8) C 0.192(2) 0.2194(7) 0.673(1) 0.141(6) Uani 1.00 d
C(9) C 0.385(2) 0.2320(6) 0.796(1) 0.125(6) Uani 1.00 d
C(10) C 0.511(1) 0.2638(9) 0.8436(10) 0.141(6) Uani 1.00 d
C(11) C 0.696(1) 0.3502(5) 0.7948(6) 0.063(3) Uani 1.00 d
C(12) C 0.8244(10) 0.3368(6) 0.8731(6) 0.055(3) Uani 1.00 d
C(13) C 0.888(1) 0.2698(6) 0.8847(7) 0.069(4) Uani 1.00 d
C(14) C 1.008(1) 0.2598(6) 0.9544(8) 0.068(4) Uani 1.00 d
C(15) C 1.072(1) 0.3117(6) 1.0148(7) 0.057(3) Uani 1.00 d
C(16) C 1.005(1) 0.3778(6) 1.0003(7) 0.066(3) Uani 1.00 d
C(17) C 0.886(1) 0.3909(5) 0.9309(7) 0.067(3) Uani 1.00 d
H(1) H 0.5855 0.4087 0.9326 0.1488 Uiso 1.00 calc
H(2) H 0.4449 0.3621 0.9507 0.1488 Uiso 1.00 calc
H(3) H 0.4710 0.4841 0.8669 0.1078 Uiso 1.00 calc
H(4) H 0.3504 0.4544 0.9351 0.1078 Uiso 1.00 calc
H(5) H 0.2651 0.5458 0.7725 0.1330 Uiso 1.00 calc
H(6) H 0.1573 0.5126 0.8468 0.1330 Uiso 1.00 calc
H(7) H 0.0709 0.5498 0.6886 0.1665 Uiso 1.00 calc
H(8) H 0.0045 0.4825 0.7381 0.1665 Uiso 1.00 calc
H(9) H -0.0459 0.4580 0.5344 0.2327 Uiso 1.00 calc
H(10) H -0.0804 0.4313 0.6405 0.2327 Uiso 1.00 calc
H(11) H -0.0252 0.3712 0.4886 0.2471 Uiso 1.00 calc
H(12) H -0.1009 0.3470 0.5844 0.2471 Uiso 1.00 calc
H(13) H -0.0029 0.2335 0.6137 0.1189 Uiso 1.00 calc
H(14) H 0.0461 0.2819 0.7045 0.1189 Uiso 1.00 calc
H(15) H 0.2184 0.1916 0.6123 0.1413 Uiso 1.00 calc
H(16) H 0.1521 0.1807 0.7158 0.1413 Uiso 1.00 calc
H(17) H 0.4012 0.1781 0.7998 0.1441 Uiso 1.00 calc
H(18) H 0.3092 0.2352 0.8545 0.1441 Uiso 1.00 calc
H(19) H 0.5844 0.2305 0.8152 0.1188 Uiso 1.00 calc
H(20) H 0.5072 0.2493 0.9128 0.1188 Uiso 1.00 calc
H(21) H 0.7030 0.3207 0.7372 0.0780 Uiso 1.00 calc
H(22) H 0.6953 0.3996 0.7738 0.0780 Uiso 1.00 calc
H(23) H 0.8530 0.2283 0.8449 0.0777 Uiso 1.00 calc
H(24) H 0.8432 0.4414 0.9299 0.0728 Uiso 1.00 calc
H(25) H 1.1185 0.3016 1.1243 0.0986 Uiso 1.00 calc
Rb(1*) Rb 0.6008(1) 0.61555(6) 0.38324(7) 0.0850(4) Uani 1.00 d
Rb(1*) Rb -0.1008(1) 0.11555(6) 0.11676(7) 0.0850(4) Uani 1.00 d
S(1*) S 0.3737(4) 0.4678(2) 0.3836(2) 0.109(1) Uani 1.00 d
N(2*) N 0.304(1) 0.3905(5) 0.2127(8) 0.130(4) Uani 1.00 d
C(18*) C 0.333(1) 0.4221(6) 0.2851(9) 0.087(4) Uani 1.00 d
S(1*) S 0.1263(4) -0.0322(2) 0.1164(2) 0.109(1) Uani 1.00 d
N(2*) N 0.196(1) -0.1095(5) 0.2873(8) 0.130(4) Uani 1.00 d
C(18*) C 0.167(1) -0.0779(6) 0.2149(9) 0.087(4) Uani 1.00 d
F(1*) F -0.0736(7) 0.8069(3) 0.0351(5) 0.105(2) Uani 1.00 d
F(2*) F -0.0632(7) 0.5676(3) -0.0557(5) 0.125(3) Uani 1.00 d
O(1*) O 0.6931(8) 0.5523(5) 0.1951(5) 0.105(3) Uani 1.00 d
O(2*) O 0.8773(9) 0.5377(4) 0.3733(6) 0.098(3) Uani 1.00 d
O(3*) O 0.8904(9) 0.6848(5) 0.4215(6) 0.096(3) Uani 1.00 d
O(4*) O 0.6835(10) 0.7515(5) 0.2839(7) 0.161(4) Uani 1.00 d
O(5*) O -0.1947(7) 0.7022(3) -0.0787(5) 0.084(2) Uani 1.00 d
N(1*) N 0.4549(8) 0.6614(5) 0.1771(6) 0.071(3) Uani 1.00 d
C(1*) C 0.500(1) 0.6149(10) 0.1009(8) 0.137(6) Uani 1.00 d
C(2*) C 0.590(2) 0.5573(7) 0.1211(9) 0.142(7) Uani 1.00 d
C(3*) C 0.792(2) 0.4990(7) 0.214(1) 0.136(6) Uani 1.00 d
C(4*) C 0.897(2) 0.4990(10) 0.288(1) 0.179(8) Uani 1.00 d
C(5*) C 1.004(2) 0.5755(9) 0.409(2) 0.178(9) Uani 1.00 d
C(6*) C 1.008(2) 0.635(1) 0.435(2) 0.215(10) Uani 1.00 d
C(7*) C 0.921(2) 0.741(1) 0.363(1) 0.148(7) Uani 1.00 d
C(8*) C 0.808(2) 0.7806(7) 0.327(1) 0.141(6) Uani 1.00 d
C(9*) C 0.615(2) 0.7680(6) 0.204(1) 0.125(6) Uani 1.00 d
C(10*) C 0.489(1) 0.7362(9) 0.1564(10) 0.141(6) Uani 1.00 d
C(11*) C 0.304(1) 0.6498(5) 0.2052(6) 0.063(3) Uani 1.00 d
C(12*) C 0.1756(10) 0.6632(6) 0.1269(6) 0.055(3) Uani 1.00 d
C(13*) C 0.112(1) 0.7302(6) 0.1153(7) 0.069(4) Uani 1.00 d
C(14*) C -0.008(1) 0.7402(6) 0.0456(8) 0.068(4) Uani 1.00 d
C(15*) C -0.072(1) 0.6883(6) -0.0148(7) 0.057(3) Uani 1.00 d
C(16*) C -0.005(1) 0.6222(6) -0.0003(7) 0.066(3) Uani 1.00 d
C(17*) C 0.114(1) 0.6091(5) 0.0691(7) 0.067(3) Uani 1.00 d
H(1*) H 0.4145 0.5913 0.0674 0.1488 Uiso 1.00 calc
H(2*) H 0.5551 0.6379 0.0493 0.1488 Uiso 1.00 calc
H(3*) H 0.5290 0.5159 0.1331 0.1078 Uiso 1.00 calc
H(4*) H 0.6496 0.5456 0.0649 0.1078 Uiso 1.00 calc
H(5*) H 0.7349 0.4542 0.2275 0.1330 Uiso 1.00 calc
H(6*) H 0.8427 0.4874 0.1532 0.1330 Uiso 1.00 calc
H(7*) H 0.9291 0.4502 0.3114 0.1665 Uiso 1.00 calc
H(8*) H 0.9955 0.5175 0.2619 0.1665 Uiso 1.00 calc
H(9*) H 1.0459 0.5420 0.4656 0.2327 Uiso 1.00 calc
H(10*) H 1.0804 0.5687 0.3595 0.2327 Uiso 1.00 calc
H(11*) H 1.0252 0.6288 0.5114 0.2471 Uiso 1.00 calc
H(12*) H 1.1009 0.6530 0.4156 0.2471 Uiso 1.00 calc
H(13*) H 1.0029 0.7665 0.3863 0.1189 Uiso 1.00 calc
H(14*) H 0.9539 0.7181 0.2955 0.1189 Uiso 1.00 calc
H(15*) H 0.7816 0.8084 0.3877 0.1413 Uiso 1.00 calc
H(16*) H 0.8479 0.8193 0.2842 0.1413 Uiso 1.00 calc
H(17*) H 0.5988 0.8219 0.2002 0.1441 Uiso 1.00 calc
H(18*) H 0.6908 0.7648 0.1455 0.1441 Uiso 1.00 calc
H(19*) H 0.4156 0.7695 0.1848 0.1188 Uiso 1.00 calc
H(20*) H 0.4928 0.7507 0.0872 0.1188 Uiso 1.00 calc
H(21*) H 0.2970 0.6793 0.2628 0.0780 Uiso 1.00 calc
H(22*) H 0.3047 0.6004 0.2262 0.0780 Uiso 1.00 calc
H(23*) H 0.1470 0.7717 0.1551 0.0777 Uiso 1.00 calc
H(24*) H 0.1568 0.5586 0.0701 0.0728 Uiso 1.00 calc
H(25*) H -0.1185 0.6984 -0.1243 0.0986 Uiso 1.00 calc
F(1*) F 0.5736(7) 0.3069(3) 0.4649(5) 0.105(2) Uani 1.00 d
F(2*) F 0.5632(7) 0.0676(3) 0.5557(5) 0.125(3) Uani 1.00 d
O(1*) O -0.1931(8) 0.0523(5) 0.3049(5) 0.105(3) Uani 1.00 d
O(2*) O -0.3773(9) 0.0377(4) 0.1267(6) 0.098(3) Uani 1.00 d
O(3*) O -0.3904(9) 0.1848(5) 0.0785(6) 0.096(3) Uani 1.00 d
O(4*) O -0.1835(10) 0.2515(5) 0.2161(7) 0.161(4) Uani 1.00 d
O(5*) O 0.6947(7) 0.2022(3) 0.5787(5) 0.084(2) Uani 1.00 d
N(1*) N 0.0451(8) 0.1614(5) 0.3229(6) 0.071(3) Uani 1.00 d
C(1*) C 0.000(1) 0.1149(10) 0.3991(8) 0.137(6) Uani 1.00 d
C(2*) C -0.090(2) 0.0573(7) 0.3789(9) 0.142(7) Uani 1.00 d
C(3*) C -0.292(2) -0.0010(7) 0.286(1) 0.136(6) Uani 1.00 d
C(4*) C -0.397(2) -0.0010(10) 0.212(1) 0.179(8) Uani 1.00 d
C(5*) C -0.504(2) 0.0755(9) 0.091(2) 0.178(9) Uani 1.00 d
C(6*) C -0.508(2) 0.135(1) 0.065(2) 0.215(10) Uani 1.00 d
C(7*) C -0.421(2) 0.241(1) 0.137(1) 0.148(7) Uani 1.00 d
C(8*) C -0.308(2) 0.2806(7) 0.173(1) 0.141(6) Uani 1.00 d
C(9*) C -0.115(2) 0.2680(6) 0.296(1) 0.125(6) Uani 1.00 d
C(10*) C 0.011(1) 0.2362(9) 0.3436(10) 0.141(6) Uani 1.00 d
C(11*) C 0.196(1) 0.1498(5) 0.2948(6) 0.063(3) Uani 1.00 d
C(12*) C 0.3244(10) 0.1632(6) 0.3731(6) 0.055(3) Uani 1.00 d
C(13*) C 0.388(1) 0.2302(6) 0.3847(7) 0.069(4) Uani 1.00 d
C(14*) C 0.508(1) 0.2402(6) 0.4544(8) 0.068(4) Uani 1.00 d
C(15*) C 0.572(1) 0.1883(6) 0.5148(7) 0.057(3) Uani 1.00 d
C(16*) C 0.505(1) 0.1222(6) 0.5003(7) 0.066(3) Uani 1.00 d
C(17*) C 0.386(1) 0.1091(5) 0.4309(7) 0.067(3) Uani 1.00 d
H(1*) H 0.0855 0.0913 0.4326 0.1488 Uiso 1.00 calc
H(2*) H -0.0551 0.1379 0.4507 0.1488 Uiso 1.00 calc
H(3*) H -0.0290 0.0159 0.3669 0.1078 Uiso 1.00 calc
H(4*) H -0.1496 0.0456 0.4351 0.1078 Uiso 1.00 calc
H(5*) H -0.2349 -0.0458 0.2725 0.1330 Uiso 1.00 calc
H(6*) H -0.3427 -0.0126 0.3468 0.1330 Uiso 1.00 calc
H(7*) H -0.4291 -0.0498 0.1886 0.1665 Uiso 1.00 calc
H(8*) H -0.4955 0.0175 0.2381 0.1665 Uiso 1.00 calc
H(9*) H -0.5459 0.0420 0.0344 0.2327 Uiso 1.00 calc
H(10*) H -0.5804 0.0687 0.1405 0.2327 Uiso 1.00 calc
H(11*) H -0.5252 0.1288 -0.0114 0.2471 Uiso 1.00 calc
H(12*) H -0.6009 0.1530 0.0844 0.2471 Uiso 1.00 calc
H(13*) H -0.5029 0.2665 0.1137 0.1189 Uiso 1.00 calc
H(14*) H -0.4539 0.2181 0.2045 0.1189 Uiso 1.00 calc
H(15*) H -0.2816 0.3084 0.1123 0.1413 Uiso 1.00 calc
H(16*) H -0.3479 0.3193 0.2158 0.1413 Uiso 1.00 calc
H(17*) H -0.0988 0.3219 0.2998 0.1441 Uiso 1.00 calc
H(18*) H -0.1908 0.2648 0.3545 0.1441 Uiso 1.00 calc
H(19*) H 0.0844 0.2695 0.3152 0.1188 Uiso 1.00 calc
H(20*) H 0.0072 0.2507 0.4128 0.1188 Uiso 1.00 calc
H(21*) H 0.2030 0.1793 0.2372 0.0780 Uiso 1.00 calc
H(22*) H 0.1953 0.1004 0.2738 0.0780 Uiso 1.00 calc
H(23*) H 0.3530 0.2717 0.3449 0.0777 Uiso 1.00 calc
H(24*) H 0.3432 0.0586 0.4299 0.0728 Uiso 1.00 calc
H(25*) H 0.6185 0.1984 0.6243 0.0986 Uiso 1.00 calc

loop_
_atom_site_aniso_label
_atom_site_aniso_U_11
_atom_site_aniso_U_22
_atom_site_aniso_U_33
_atom_site_aniso_U_12
_atom_site_aniso_U_13
_atom_site_aniso_U_23
Rb(1) 0.0681(6) 0.1274(10) 0.0592(5) -0.0060(8) 0.0028(4) 0.0081(7)
S(1) 0.155(3) 0.096(2) 0.076(2) 0.002(2) 0.000(2) 0.012(2)
N(2) 0.160(9) 0.110(8) 0.108(8) -0.009(8) -0.073(7) -0.015(7)
C(18) 0.080(8) 0.082(9) 0.092(9) -0.006(7) -0.034(7) 0.032(7)
F(1) 0.093(4) 0.066(4) 0.152(6) 0.005(4) -0.015(4) -0.007(4)
F(2) 0.125(5) 0.078(4) 0.161(6) 0.024(4) -0.072(5) -0.043(4)
O(1) 0.083(5) 0.161(9) 0.070(5) 0.033(6) -0.007(4) -0.013(5)
O(2) 0.087(6) 0.116(7) 0.088(5) 0.011(5) -0.015(5) -0.006(5)
O(3) 0.080(6) 0.103(7) 0.101(6) -0.004(5) -0.018(5) -0.017(5)
O(4) 0.110(7) 0.188(10) 0.172(9) -0.074(7) -0.090(7) 0.091(8)
O(5) 0.070(5) 0.100(5) 0.080(4) 0.015(4) -0.012(4) 0.020(4)
N(1) 0.046(5) 0.098(7) 0.068(5) 0.001(5) -0.005(4) 0.007(5)
C(1) 0.12(1) 0.22(2) 0.068(8) 0.08(1) 0.003(7) -0.02(1)
C(2) 0.21(2) 0.11(1) 0.10(1) 0.03(1) -0.05(1) -0.056(9)
C(3) 0.19(2) 0.082(10) 0.14(1) 0.05(1) -0.02(1) -0.031(9)
C(4) 0.12(1) 0.29(2) 0.12(1) 0.11(1) -0.04(1) -0.05(1)
C(5) 0.12(1) 0.11(1) 0.30(2) 0.02(1) -0.07(2) 0.00(2)
C(6) 0.10(1) 0.21(2) 0.33(2) 0.07(2) -0.10(1) -0.15(2)
C(7) 0.09(1) 0.22(2) 0.13(1) -0.07(1) -0.045(9) 0.01(1)
C(8) 0.08(1) 0.09(1) 0.24(2) -0.022(9) -0.04(1) 0.03(1)
C(9) 0.13(1) 0.082(10) 0.16(1) -0.022(9) -0.04(1) 0.000(9)
C(10) 0.11(1) 0.16(1) 0.15(1) -0.05(1) -0.028(9) 0.10(1)
C(11) 0.065(6) 0.069(7) 0.055(5) -0.003(6) -0.008(5) 0.001(5)
C(12) 0.056(6) 0.054(7) 0.056(6) -0.001(6) 0.006(5) 0.008(6)
C(13) 0.061(7) 0.075(9) 0.069(7) -0.015(6) -0.007(5) -0.018(6)
C(14) 0.077(8) 0.040(7) 0.089(8) 0.011(7) 0.014(6) 0.005(7)
C(15) 0.063(7) 0.043(7) 0.065(6) 0.014(6) 0.007(5) -0.002(6)
C(16) 0.070(6) 0.055(7) 0.069(6) -0.015(7) -0.016(5) -0.030(6)
C(17) 0.071(6) 0.046(7) 0.083(7) -0.007(6) -0.013(6) -0.010(6)
Rb(1*) 0.1247(6) 0.0784(10) 0.1615(5) 0.0236(8) -0.0719(4) -0.0432(7)
Rb(1*) 0.1247(6) 0.0784(10) 0.1615(5) -0.0236(8) -0.0719(4) 0.0432(7)
S(1*) 0.125(3) 0.078(2) 0.161(2) 0.024(2) -0.072(2) -0.043(2)
N(2*) 0.125(9) 0.078(8) 0.161(8) 0.024(8) -0.072(7) -0.043(7)
C(18*) 0.125(8) 0.078(9) 0.161(9) 0.024(7) -0.072(7) -0.043(7)
S(1*) 0.125(3) 0.078(2) 0.161(2) -0.024(2) -0.072(2) 0.043(2)
N(2*) 0.125(9) 0.078(8) 0.161(8) -0.024(8) -0.072(7) 0.043(7)
C(18*) 0.125(8) 0.078(9) 0.161(9) -0.024(7) -0.072(7) 0.043(7)
F(1*) 0.125(4) 0.078(4) 0.161(6) 0.024(4) -0.072(4) -0.043(4)
F(2*) 0.125(5) 0.078(4) 0.161(6) 0.024(4) -0.072(5) -0.043(4)
O(1*) 0.125(5) 0.078(9) 0.161(5) 0.024(6) -0.072(4) -0.043(5)
O(2*) 0.125(6) 0.078(7) 0.161(5) 0.024(5) -0.072(5) -0.043(5)
O(3*) 0.125(6) 0.078(7) 0.161(6) 0.024(5) -0.072(5) -0.043(5)
O(4*) 0.125(7) 0.078(10) 0.161(9) 0.024(7) -0.072(7) -0.043(8)
O(5*) 0.125(5) 0.078(5) 0.161(4) 0.024(4) -0.072(4) -0.043(4)
N(1*) 0.125(5) 0.078(7) 0.161(5) 0.024(5) -0.072(4) -0.043(5)
C(1*) 0.12(1) 0.08(2) 0.161(8) 0.02(1) -0.072(7) -0.04(1)
C(2*) 0.12(2) 0.08(1) 0.16(1) 0.02(1) -0.07(1) -0.043(9)
C(3*) 0.12(2) 0.078(10) 0.16(1) 0.02(1) -0.07(1) -0.043(9)
C(4*) 0.12(1) 0.08(2) 0.16(1) 0.02(1) -0.07(1) -0.04(1)
C(5*) 0.12(1) 0.08(1) 0.16(2) 0.02(1) -0.07(2) -0.04(2)
C(6*) 0.12(1) 0.08(2) 0.16(2) 0.02(2) -0.07(1) -0.04(2)
C(7*) 0.12(1) 0.08(2) 0.16(1) 0.02(1) -0.072(9) -0.04(1)
C(8*) 0.12(1) 0.08(1) 0.16(2) 0.024(9) -0.07(1) -0.04(1)
C(9*) 0.12(1) 0.078(10) 0.16(1) 0.024(9) -0.07(1) -0.043(9)
C(10*) 0.12(1) 0.08(1) 0.16(1) 0.02(1) -0.072(9) -0.04(1)
C(11*) 0.125(6) 0.078(7) 0.161(5) 0.024(6) -0.072(5) -0.043(5)
C(12*) 0.125(6) 0.078(7) 0.161(6) 0.024(6) -0.072(5) -0.043(6)
C(13*) 0.125(7) 0.078(9) 0.161(7) 0.024(6) -0.072(5) -0.043(6)
C(14*) 0.125(8) 0.078(7) 0.161(8) 0.024(7) -0.072(6) -0.043(7)
C(15*) 0.125(7) 0.078(7) 0.161(6) 0.024(6) -0.072(5) -0.043(6)
C(16*) 0.125(6) 0.078(7) 0.161(6) 0.024(7) -0.072(5) -0.043(6)
C(17*) 0.125(6) 0.078(7) 0.161(7) 0.024(6) -0.072(6) -0.043(6)
F(1*) 0.125(4) 0.078(4) 0.161(6) -0.024(4) -0.072(4) 0.043(4)
F(2*) 0.125(5) 0.078(4) 0.161(6) -0.024(4) -0.072(5) 0.043(4)
O(1*) 0.125(5) 0.078(9) 0.161(5) -0.024(6) -0.072(4) 0.043(5)
O(2*) 0.125(6) 0.078(7) 0.161(5) -0.024(5) -0.072(5) 0.043(5)
O(3*) 0.125(6) 0.078(7) 0.161(6) -0.024(5) -0.072(5) 0.043(5)
O(4*) 0.125(7) 0.078(10) 0.161(9) -0.024(7) -0.072(7) 0.043(8)
O(5*) 0.125(5) 0.078(5) 0.161(4) -0.024(4) -0.072(4) 0.043(4)
N(1*) 0.125(5) 0.078(7) 0.161(5) -0.024(5) -0.072(4) 0.043(5)
C(1*) 0.12(1) 0.08(2) 0.161(8) -0.02(1) -0.072(7) 0.04(1)
C(2*) 0.12(2) 0.08(1) 0.16(1) -0.02(1) -0.07(1) 0.043(9)
C(3*) 0.12(2) 0.078(10) 0.16(1) -0.02(1) -0.07(1) 0.043(9)
C(4*) 0.12(1) 0.08(2) 0.16(1) -0.02(1) -0.07(1) 0.04(1)
C(5*) 0.12(1) 0.08(1) 0.16(2) -0.02(1) -0.07(2) 0.04(2)
C(6*) 0.12(1) 0.08(2) 0.16(2) -0.02(2) -0.07(1) 0.04(2)
C(7*) 0.12(1) 0.08(2) 0.16(1) -0.02(1) -0.072(9) 0.04(1)
C(8*) 0.12(1) 0.08(1) 0.16(2) -0.024(9) -0.07(1) 0.04(1)
C(9*) 0.12(1) 0.078(10) 0.16(1) -0.024(9) -0.07(1) 0.043(9)
C(10*) 0.12(1) 0.08(1) 0.16(1) -0.02(1) -0.072(9) 0.04(1)
C(11*) 0.125(6) 0.078(7) 0.161(5) -0.024(6) -0.072(5) 0.043(5)
C(12*) 0.125(6) 0.078(7) 0.161(6) -0.024(6) -0.072(5) 0.043(6)
C(13*) 0.125(7) 0.078(9) 0.161(7) -0.024(6) -0.072(5) 0.043(6)
C(14*) 0.125(8) 0.078(7) 0.161(8) -0.024(7) -0.072(6) 0.043(7)
C(15*) 0.125(7) 0.078(7) 0.161(6) -0.024(6) -0.072(5) 0.043(6)
C(16*) 0.125(6) 0.078(7) 0.161(6) -0.024(7) -0.072(5) 0.043(6)
C(17*) 0.125(6) 0.078(7) 0.161(7) -0.024(6) -0.072(6) 0.043(6)

loop_
_atom_type_symbol
_atom_type_description
_atom_type_scat_dispersion_real
_atom_type_scat_dispersion_imag
_atom_type_scat_source
C C 0.003 0.002
;International Tables for Crystallography
(1992, Vol. C, Tables 4.2.6.8 and 6.1.1.1)
;
H H 0.000 0.000
;International Tables for Crystallography
(1992, Vol. C, Table 6.1.1.2)
;
N N 0.006 0.003
;International Tables for Crystallography
(1992, Vol. C, Tables 4.2.6.8 and 6.1.1.1)
;
O O 0.011 0.006
;International Tables for Crystallography
(1992, Vol. C, Tables 4.2.6.8 and 6.1.1.1)
;
F F 0.017 0.010
;International Tables for Crystallography
(1992, Vol. C, Tables 4.2.6.8 and 6.1.1.1)
;
S S 0.125 0.123
;International Tables for Crystallography
(1992, Vol. C, Tables 4.2.6.8 and 6.1.1.1)
;
Rb Rb -0.939 2.968
;International Tables for Crystallography
(1992, Vol. C, Tables 4.2.6.8 and 6.1.1.1)
;

loop_
_geom_angle_atom_site_label_1
_geom_angle_atom_site_label_2
_geom_angle_atom_site_label_3
_geom_angle
_geom_angle_site_symmetry_2
_geom_angle_site_symmetry_3
_geom_angle_publ_flag
S(1) Rb(1) S(1) 69.06(9) 1_555 3_666 yes
S(1) Rb(1) F(1) 93.3(1) 1_555 4_454 yes
S(1) Rb(1) O(1) 82.8(2) 1_555 1_555 yes
S(1) Rb(1) O(2) 95.7(2) 1_555 1_555 yes
S(1) Rb(1) O(3) 151.4(2) 1_555 1_555 yes
S(1) Rb(1) O(4) 148.3(2) 1_555 1_555 yes
S(1) Rb(1) N(1) 90.6(2) 1_555 1_555 yes
S(1) Rb(1) F(1) 67.4(1) 3_666 4_454 yes
S(1) Rb(1) O(1) 125.6(2) 3_666 1_555 yes
S(1) Rb(1) O(2) 79.0(2) 3_666 1_555 yes
S(1) Rb(1) O(3) 92.0(2) 3_666 1_555 yes
S(1) Rb(1) O(4) 141.0(2) 3_666 1_555 yes
S(1) Rb(1) N(1) 157.3(2) 3_666 1_555 yes
F(1) Rb(1) O(1) 162.8(2) 4_454 1_555 yes
F(1) Rb(1) O(2) 139.2(2) 4_454 1_555 yes
F(1) Rb(1) O(3) 99.0(2) 4_454 1_555 yes
F(1) Rb(1) O(4) 92.6(3) 4_454 1_555 yes
F(1) Rb(1) N(1) 105.4(2) 4_454 1_555 yes
O(1) Rb(1) O(2) 58.0(2) 1_555 1_555 yes
O(1) Rb(1) O(3) 92.1(2) 1_555 1_555 yes
O(1) Rb(1) O(4) 82.5(3) 1_555 1_555 yes
O(1) Rb(1) N(1) 58.2(2) 1_555 1_555 yes
O(2) Rb(1) O(3) 58.6(2) 1_555 1_555 yes
O(2) Rb(1) O(4) 100.0(3) 1_555 1_555 yes
O(2) Rb(1) N(1) 114.2(2) 1_555 1_555 yes
O(3) Rb(1) O(4) 57.1(2) 1_555 1_555 yes
O(3) Rb(1) N(1) 110.5(2) 1_555 1_555 yes
O(4) Rb(1) N(1) 57.8(2) 1_555 1_555 yes
Rb(1) S(1) Rb(1) 110.94(9) 1_555 3_666 yes
Rb(1) S(1) C(18) 122.3(4) 1_555 1_555 yes
Rb(1) S(1) C(18) 120.1(4) 3_666 1_555 yes
Rb(1) F(1) C(14) 105.6(5) 4_555 1_555 yes
Rb(1) O(1) C(2) 113.4(7) 1_555 1_555 yes
Rb(1) O(1) C(3) 110.6(7) 1_555 1_555 yes
C(2) O(1) C(3) 127(1) 1_555 1_555 yes
Rb(1) O(2) C(4) 117.6(7) 1_555 1_555 yes
Rb(1) O(2) C(5) 114.0(9) 1_555 1_555 yes
C(4) O(2) C(5) 113(1) 1_555 1_555 yes
Rb(1) O(3) C(6) 111.7(9) 1_555 1_555 yes
Rb(1) O(3) C(7) 117.0(7) 1_555 1_555 yes
C(6) O(3) C(7) 114(1) 1_555 1_555 yes
Rb(1) O(4) C(8) 112.2(8) 1_555 1_555 yes
Rb(1) O(4) C(9) 118.6(8) 1_555 1_555 yes
C(8) O(4) C(9) 128(1) 1_555 1_555 yes
Rb(1) N(1) C(1) 110.5(7) 1_555 1_555 yes
Rb(1) N(1) C(10) 110.8(6) 1_555 1_555 yes
Rb(1) N(1) C(11) 94.0(5) 1_555 1_555 yes
C(1) N(1) C(10) 112(1) 1_555 1_555 yes
C(1) N(1) C(11) 114.2(9) 1_555 1_555 yes
C(10) N(1) C(11) 113.8(9) 1_555 1_555 yes
N(1) C(1) C(2) 122(1) 1_555 1_555 yes
O(1) C(2) C(1) 125(1) 1_555 1_555 yes
O(1) C(3) C(4) 124(1) 1_555 1_555 yes
O(2) C(4) C(3) 119(1) 1_555 1_555 yes
O(2) C(5) C(6) 126(2) 1_555 1_555 yes
O(3) C(6) C(5) 126(1) 1_555 1_555 yes
O(3) C(7) C(8) 118(1) 1_555 1_555 yes
O(4) C(8) C(7) 121(1) 1_555 1_555 yes
O(4) C(9) C(10) 128(1) 1_555 1_555 yes
N(1) C(10) C(9) 119(1) 1_555 1_555 yes
N(1) C(11) C(12) 117.9(7) 1_555 1_555 yes
C(11) C(12) C(13) 120.8(9) 1_555 1_555 yes
C(11) C(12) C(17) 121.5(9) 1_555 1_555 yes
C(13) C(12) C(17) 117.6(8) 1_555 1_555 yes
C(12) C(13) C(14) 119.4(9) 1_555 1_555 yes
F(1) C(14) C(13) 119(1) 1_555 1_555 yes
F(1) C(14) C(15) 115.0(9) 1_555 1_555 yes
C(13) C(14) C(15) 125.4(9) 1_555 1_555 yes
O(5) C(15) C(14) 121.6(10) 1_555 1_555 yes
O(5) C(15) C(16) 125.3(10) 1_555 1_555 yes
C(14) C(15) C(16) 113.0(9) 1_555 1_555 yes
F(2) C(16) C(15) 116.8(9) 1_555 1_555 yes
F(2) C(16) C(17) 119(1) 1_555 1_555 yes
C(15) C(16) C(17) 123.9(9) 1_555 1_555 yes
C(12) C(17) C(16) 120.6(9) 1_555 1_555 yes
S(1) C(18) N(2) 178(1) 1_555 1_555 yes

loop_
_geom_bond_atom_site_label_1
_geom_bond_atom_site_label_2
_geom_bond_distance
_geom_bond_site_symmetry_2
_geom_bond_publ_flag
Rb(1) S(1) 3.411(4) . yes
Rb(1) S(1) 3.475(3) 3_666 yes
Rb(1) F(1) 3.001(6) 4_454 yes
Rb(1) O(1) 2.940(7) . yes
Rb(1) O(2) 2.861(7) . yes
Rb(1) O(3) 2.892(7) . yes
Rb(1) O(4) 2.974(9) . yes
Rb(1) N(1) 3.087(7) . yes
S(1) C(18) 1.59(1) . yes
F(1) C(14) 1.376(9) . yes
F(2) C(16) 1.343(9) . yes
O(1) C(2) 1.31(1) . yes
O(1) C(3) 1.34(1) . yes
O(2) C(4) 1.37(1) . yes
O(2) C(5) 1.38(2) . yes
O(3) C(6) 1.40(2) . yes
O(3) C(7) 1.34(2) . yes
O(4) C(8) 1.32(1) . yes
O(4) C(9) 1.23(1) . yes
O(5) C(15) 1.365(10) . yes
N(1) C(1) 1.41(1) . yes
N(1) C(10) 1.46(1) . yes
N(1) C(11) 1.43(1) . yes
N(2) C(18) 1.15(1) . yes
C(1) C(2) 1.35(2) . yes
C(3) C(4) 1.31(2) . yes
C(5) C(6) 1.16(2) . yes
C(7) C(8) 1.32(2) . yes
C(9) C(10) 1.39(1) . yes
C(11) C(12) 1.52(1) . yes
C(12) C(13) 1.37(1) . yes
C(12) C(17) 1.36(1) . yes
C(13) C(14) 1.38(1) . yes
C(14) C(15) 1.36(1) . yes
C(15) C(16) 1.38(1) . yes
C(16) C(17) 1.38(1) . yes

loop_
_geom_contact_atom_site_label_1
_geom_contact_atom_site_label_2
_geom_contact_distance
_geom_contact_site_symmetry_2
Rb(1) S(1) 3.411(4) .
Rb(1) S(1) 3.475(3) 3_666
Rb(1) F(1) 3.001(6) 4_454
Rb(1) O(1) 2.940(7) .
Rb(1) O(2) 2.861(7) .
Rb(1) O(3) 2.892(7) .
Rb(1) O(4) 2.974(9) .
Rb(1) N(1) 3.087(7) .
Rb(1) O(2) 2.861(7) .
Rb(1) O(3) 2.892(7) .
Rb(1) O(1) 2.940(7) .
Rb(1) O(4) 2.974(9) .
Rb(1) F(1) 3.001(6) 4_454
Rb(1) N(1) 3.087(7) .
Rb(1) S(1) 3.411(4) .
Rb(1) S(1) 3.475(3) 3_666
Rb(1) C(11) 3.491(9) .
F(2) N(2) 3.00(1) 3_767
F(2) F(2) 3.10(1) 3_767
F(2) C(17) 3.33(1) 3_767
F(2) C(3) 3.53(2) 3_667
O(3) C(10) 3.52(1) 4_454
O(5) N(2) 2.63(1) 3_767
N(2) C(15) 3.56(1) 3_767

loop_
_geom_torsion_atom_site_label_1
_geom_torsion_atom_site_label_2
_geom_torsion_atom_site_label_3
_geom_torsion_atom_site_label_4
_geom_torsion
_geom_torsion_site_symmetry_1
_geom_torsion_site_symmetry_2
_geom_torsion_site_symmetry_3
_geom_torsion_site_symmetry_4
_geom_torsion_publ_flag
Rb(1) S(1) Rb(1) S(1) 0.0 1_555 1_555 3_666 3_666 yes
Rb(1) S(1) Rb(1) O(1) -64.0(2) 1_555 1_555 3_666 3_666 yes
Rb(1) S(1) Rb(1) O(2) -100.6(2) 1_555 1_555 3_666 3_666 yes
Rb(1) S(1) Rb(1) O(3) -158.0(2) 1_555 1_555 3_666 3_666 yes
Rb(1) S(1) Rb(1) O(4) 167.1(3) 1_555 1_555 3_666 3_666 yes
Rb(1) S(1) Rb(1) N(1) 27.6(5) 1_555 1_555 3_666 3_666 yes
Rb(1) S(1) C(18) N(2) 22(42) 1_555 1_555 1_555 1_555 yes
Rb(1) S(1) Rb(1) S(1) 0.0 1_555 3_666 3_666 1_555 yes
Rb(1) S(1) Rb(1) O(1) 132.5(2) 1_555 3_666 3_666 3_666 yes
Rb(1) S(1) Rb(1) O(2) 75.9(2) 1_555 3_666 3_666 3_666 yes
Rb(1) S(1) Rb(1) O(3) 51.4(4) 1_555 3_666 3_666 3_666 yes
Rb(1) S(1) Rb(1) O(4) -164.5(4) 1_555 3_666 3_666 3_666 yes
Rb(1) S(1) Rb(1) N(1) -169.7(2) 1_555 3_666 3_666 3_666 yes
Rb(1) S(1) C(18) N(2) -171(41) 1_555 3_666 3_666 3_666 yes
Rb(1) F(1) C(14) C(13) 88.6(8) 1_555 4_454 4_454 4_454 yes
Rb(1) F(1) C(14) C(15) -92.7(7) 1_555 4_454 4_454 4_454 yes
Rb(1) O(1) C(2) C(1) -39(1) 1_555 1_555 1_555 1_555 yes
Rb(1) O(1) C(3) C(4) 37(1) 1_555 1_555 1_555 1_555 yes
Rb(1) O(2) C(4) C(3) 0(2) 1_555 1_555 1_555 1_555 yes
Rb(1) O(2) C(5) C(6) 5(3) 1_555 1_555 1_555 1_555 yes
Rb(1) O(3) C(6) C(5) -19(3) 1_555 1_555 1_555 1_555 yes
Rb(1) O(3) C(7) C(8) -30(1) 1_555 1_555 1_555 1_555 yes
Rb(1) O(4) C(8) C(7) -36(1) 1_555 1_555 1_555 1_555 yes
Rb(1) O(4) C(9) C(10) -8(2) 1_555 1_555 1_555 1_555 yes
Rb(1) N(1) C(1) C(2) -2(1) 1_555 1_555 1_555 1_555 yes
Rb(1) N(1) C(10) C(9) -23(1) 1_555 1_555 1_555 1_555 yes
Rb(1) N(1) C(11) C(12) 178.8(7) 1_555 1_555 1_555 1_555 yes
S(1) Rb(1) S(1) Rb(1) 0.0 1_555 1_555 3_666 3_666 yes
S(1) Rb(1) S(1) C(18) 151.9(5) 1_555 1_555 3_666 3_666 yes
S(1) Rb(1) F(1) C(14) 176.6(6) 1_555 1_555 4_454 4_454 yes
S(1) Rb(1) O(1) C(2) -72.3(9) 1_555 1_555 1_555 1_555 yes
S(1) Rb(1) O(1) C(3) 79.1(9) 1_555 1_555 1_555 1_555 yes
S(1) Rb(1) O(2) C(4) -65(1) 1_555 1_555 1_555 1_555 yes
S(1) Rb(1) O(2) C(5) 156(1) 1_555 1_555 1_555 1_555 yes
S(1) Rb(1) O(3) C(6) -15(1) 1_555 1_555 1_555 1_555 yes
S(1) Rb(1) O(3) C(7) -150.3(9) 1_555 1_555 1_555 1_555 yes
S(1) Rb(1) O(4) C(8) 173.0(8) 1_555 1_555 1_555 1_555 yes
S(1) Rb(1) O(4) C(9) 2(1) 1_555 1_555 1_555 1_555 yes
S(1) Rb(1) N(1) C(1) 71.2(8) 1_555 1_555 1_555 1_555 yes
S(1) Rb(1) N(1) C(10) -163.8(7) 1_555 1_555 1_555 1_555 yes
S(1) Rb(1) N(1) C(11) -46.5(5) 1_555 1_555 1_555 1_555 yes
S(1) Rb(1) S(1) Rb(1) 0.0 1_555 3_666 3_666 1_555 yes
S(1) Rb(1) S(1) C(18) -151.2(5) 1_555 3_666 3_666 3_666 yes
S(1) Rb(1) O(1) C(2) 130.1(8) 1_555 3_666 3_666 3_666 yes
S(1) Rb(1) O(1) C(3) -21.3(9) 1_555 3_666 3_666 3_666 yes
S(1) Rb(1) O(2) C(4) 133(1) 1_555 3_666 3_666 3_666 yes
S(1) Rb(1) O(2) C(5) -89(1) 1_555 3_666 3_666 3_666 yes
S(1) Rb(1) O(3) C(6) 62(1) 1_555 3_666 3_666 3_666 yes
S(1) Rb(1) O(3) C(7) -162(1) 1_555 3_666 3_666 3_666 yes
S(1) Rb(1) O(4) C(8) 30(1) 1_555 3_666 3_666 3_666 yes
S(1) Rb(1) O(4) C(9) -159.5(10) 1_555 3_666 3_666 3_666 yes
S(1) Rb(1) N(1) C(1) -96.9(9) 1_555 3_666 3_666 3_666 yes
S(1) Rb(1) N(1) C(10) 138.1(7) 1_555 3_666 3_666 3_666 yes
S(1) Rb(1) N(1) C(11) 20.8(9) 1_555 3_666 3_666 3_666 yes
F(1) Rb(1) S(1) C(18) 144.5(5) 1_555 4_555 4_555 4_555 yes
F(1) Rb(1) O(1) C(2) -5(1) 1_555 4_555 4_555 4_555 yes
F(1) Rb(1) O(1) C(3) -156.8(8) 1_555 4_555 4_555 4_555 yes
F(1) Rb(1) O(2) C(4) 167.7(10) 1_555 4_555 4_555 4_555 yes
F(1) Rb(1) O(2) C(5) -55(1) 1_555 4_555 4_555 4_555 yes
F(1) Rb(1) O(4) C(8) 86(1) 1_555 4_555 4_555 4_555 yes
F(1) Rb(1) O(4) C(9) -103(1) 1_555 4_555 4_555 4_555 yes
F(1) Rb(1) N(1) C(1) -164.7(8) 1_555 4_555 4_555 4_555 yes
F(1) Rb(1) N(1) C(10) 70.2(8) 1_555 4_555 4_555 4_555 yes
F(1) Rb(1) N(1) C(11) -47.1(6) 1_555 4_555 4_555 4_555 yes
F(1) C(14) C(13) C(12) -178.7(8) 1_555 1_555 1_555 1_555 yes
F(1) C(14) C(15) O(5) 1(1) 1_555 1_555 1_555 1_555 yes
F(1) C(14) C(15) C(16) 178.6(8) 1_555 1_555 1_555 1_555 yes
F(2) C(16) C(15) O(5) -1(1) 1_555 1_555 1_555 1_555 yes
F(2) C(16) C(15) C(14) -178.7(8) 1_555 1_555 1_555 1_555 yes
F(2) C(16) C(17) C(12) 179.6(8) 1_555 1_555 1_555 1_555 yes
O(1) Rb(1) S(1) C(18) 18.7(5) 1_555 1_555 1_555 1_555 yes
O(1) Rb(1) S(1) C(18) -144.0(5) 1_555 1_555 3_666 3_666 yes
O(1) Rb(1) F(1) C(14) 100.4(9) 1_555 1_555 4_454 4_454 yes
O(1) Rb(1) O(2) C(4) 11(1) 1_555 1_555 1_555 1_555 yes
O(1) Rb(1) O(2) C(5) -125(1) 1_555 1_555 1_555 1_555 yes
O(1) Rb(1) O(3) C(6) 63(1) 1_555 1_555 1_555 1_555 yes
O(1) Rb(1) O(3) C(7) -71(1) 1_555 1_555 1_555 1_555 yes
O(1) Rb(1) O(4) C(8) 109(1) 1_555 1_555 1_555 1_555 yes
O(1) Rb(1) O(4) C(9) -60(1) 1_555 1_555 1_555 1_555 yes
O(1) Rb(1) N(1) C(1) -10.0(8) 1_555 1_555 1_555 1_555 yes
O(1) Rb(1) N(1) C(10) 115.0(8) 1_555 1_555 1_555 1_555 yes
O(1) Rb(1) N(1) C(11) -127.7(6) 1_555 1_555 1_555 1_555 yes
O(1) C(2) C(1) N(1) 30(2) 1_555 1_555 1_555 1_555 yes
O(1) C(3) C(4) O(2) -27(2) 1_555 1_555 1_555 1_555 yes
O(2) Rb(1) S(1) C(18) 75.3(5) 1_555 1_555 1_555 1_555 yes
O(2) Rb(1) S(1) C(18) -107.5(5) 1_555 1_555 3_666 3_666 yes
O(2) Rb(1) F(1) C(14) -80.7(7) 1_555 1_555 4_454 4_454 yes
O(2) Rb(1) O(1) C(2) -173.7(10) 1_555 1_555 1_555 1_555 yes
O(2) Rb(1) O(1) C(3) -22.3(8) 1_555 1_555 1_555 1_555 yes
O(2) Rb(1) O(3) C(6) 13(1) 1_555 1_555 1_555 1_555 yes
O(2) Rb(1) O(3) C(7) -121(1) 1_555 1_555 1_555 1_555 yes
O(2) Rb(1) O(4) C(8) 54(1) 1_555 1_555 1_555 1_555 yes
O(2) Rb(1) O(4) C(9) -115(1) 1_555 1_555 1_555 1_555 yes
O(2) Rb(1) N(1) C(1) -25.4(8) 1_555 1_555 1_555 1_555 yes
O(2) Rb(1) N(1) C(10) 99.6(8) 1_555 1_555 1_555 1_555 yes
O(2) Rb(1) N(1) C(11) -143.1(5) 1_555 1_555 1_555 1_555 yes
O(2) C(5) C(6) O(3) 10(5) 1_555 1_555 1_555 1_555 yes
O(3) Rb(1) S(1) C(18) 99.8(6) 1_555 1_555 1_555 1_555 yes
O(3) Rb(1) S(1) C(18) -50.0(5) 1_555 1_555 3_666 3_666 yes
O(3) Rb(1) F(1) C(14) -29.3(6) 1_555 1_555 4_454 4_454 yes
O(3) Rb(1) O(1) C(2) 135.9(9) 1_555 1_555 1_555 1_555 yes
O(3) Rb(1) O(1) C(3) -72.7(9) 1_555 1_555 1_555 1_555 yes
O(3) Rb(1) O(2) C(4) 127(1) 1_555 1_555 1_555 1_555 yes
O(3) Rb(1) O(2) C(5) -9(1) 1_555 1_555 1_555 1_555 yes
O(3) Rb(1) O(4) C(8) 12.6(9) 1_555 1_555 1_555 1_555 yes
O(3) Rb(1) O(4) C(9) -157(1) 1_555 1_555 1_555 1_555 yes
O(3) Rb(1) N(1) C(1) -89.2(8) 1_555 1_555 1_555 1_555 yes
O(3) Rb(1) N(1) C(10) 35.8(8) 1_555 1_555 1_555 1_555 yes
O(3) Rb(1) N(1) C(11) 153.1(5) 1_555 1_555 1_555 1_555 yes
O(3) C(7) C(8) O(4) 47(2) 1_555 1_555 1_555 1_555 yes
O(4) Rb(1) S(1) C(18) -44.3(7) 1_555 1_555 1_555 1_555 yes
O(4) Rb(1) S(1) C(18) -15.2(6) 1_555 1_555 3_666 3_666 yes
O(4) Rb(1) F(1) C(14) 27.8(6) 1_555 1_555 4_454 4_454 yes
O(4) Rb(1) O(1) C(2) 79.5(9) 1_555 1_555 1_555 1_555 yes
O(4) Rb(1) O(1) C(3) -129.1(9) 1_555 1_555 1_555 1_555 yes
O(4) Rb(1) O(2) C(4) 86(1) 1_555 1_555 1_555 1_555 yes
O(4) Rb(1) O(2) C(5) -50(1) 1_555 1_555 1_555 1_555 yes
O(4) Rb(1) O(3) C(6) 142(1) 1_555 1_555 1_555 1_555 yes
O(4) Rb(1) O(3) C(7) 8.2(10) 1_555 1_555 1_555 1_555 yes
O(4) Rb(1) N(1) C(1) -112.0(9) 1_555 1_555 1_555 1_555 yes
O(4) Rb(1) N(1) C(10) 13.0(7) 1_555 1_555 1_555 1_555 yes
O(4) Rb(1) N(1) C(11) 130.3(6) 1_555 1_555 1_555 1_555 yes
O(4) C(9) C(10) N(1) 24(2) 1_555 1_555 1_555 1_555 yes
O(5) C(15) C(14) C(13) -177.0(8) 1_555 1_555 1_555 1_555 yes
O(5) C(15) C(16) C(17) 176.2(8) 1_555 1_555 1_555 1_555 yes
N(1) Rb(1) S(1) C(18) -39.1(5) 1_555 1_555 1_555 1_555 yes
N(1) Rb(1) S(1) C(18) 124.3(7) 1_555 1_555 3_666 3_666 yes
N(1) Rb(1) F(1) C(14) 85.1(6) 1_555 1_555 4_454 4_454 yes
N(1) Rb(1) O(1) C(2) 22.9(8) 1_555 1_555 1_555 1_555 yes
N(1) Rb(1) O(1) C(3) 174.3(10) 1_555 1_555 1_555 1_555 yes
N(1) Rb(1) O(2) C(4) 27(1) 1_555 1_555 1_555 1_555 yes
N(1) Rb(1) O(2) C(5) -109(1) 1_555 1_555 1_555 1_555 yes
N(1) Rb(1) O(3) C(6) 119(1) 1_555 1_555 1_555 1_555 yes
N(1) Rb(1) O(3) C(7) -14(1) 1_555 1_555 1_555 1_555 yes
N(1) Rb(1) O(4) C(8) 166(1) 1_555 1_555 1_555 1_555 yes
N(1) Rb(1) O(4) C(9) -3(1) 1_555 1_555 1_555 1_555 yes
N(1) C(11) C(12) C(13) 88(1) 1_555 1_555 1_555 1_555 yes
N(1) C(11) C(12) C(17) -94(1) 1_555 1_555 1_555 1_555 yes
C(1) N(1) C(10) C(9) 100(1) 1_555 1_555 1_555 1_555 yes
C(1) N(1) C(11) C(12) 64(1) 1_555 1_555 1_555 1_555 yes
C(1) C(2) O(1) C(3) 174(1) 1_555 1_555 1_555 1_555 yes
C(2) O(1) C(3) C(4) -176(1) 1_555 1_555 1_555 1_555 yes
C(2) C(1) N(1) C(10) -126(1) 1_555 1_555 1_555 1_555 yes
C(2) C(1) N(1) C(11) 101(1) 1_555 1_555 1_555 1_555 yes
C(3) C(4) O(2) C(5) 136(1) 1_555 1_555 1_555 1_555 yes
C(4) O(2) C(5) C(6) -133(3) 1_555 1_555 1_555 1_555 yes
C(5) C(6) O(3) C(7) 116(3) 1_555 1_555 1_555 1_555 yes
C(6) O(3) C(7) C(8) -163(1) 1_555 1_555 1_555 1_555 yes
C(7) C(8) O(4) C(9) 132(1) 1_555 1_555 1_555 1_555 yes
C(8) O(4) C(9) C(10) -177(1) 1_555 1_555 1_555 1_555 yes
C(9) C(10) N(1) C(11) -128(1) 1_555 1_555 1_555 1_555 yes
C(10) N(1) C(11) C(12) -66(1) 1_555 1_555 1_555 1_555 yes
C(11) C(12) C(13) C(14) 178.0(8) 1_555 1_555 1_555 1_555 yes
C(11) C(12) C(17) C(16) -178.6(8) 1_555 1_555 1_555 1_555 yes
C(12) C(13) C(14) C(15) 0(1) 1_555 1_555 1_555 1_555 yes
C(12) C(17) C(16) C(15) 1(1) 1_555 1_555 1_555 1_555 yes
C(13) C(12) C(17) C(16) -1(1) 1_555 1_555 1_555 1_555 yes
C(13) C(14) C(15) C(16) 0(1) 1_555 1_555 1_555 1_555 yes
C(14) C(13) C(12) C(17) 1(1) 1_555 1_555 1_555 1_555 yes
C(14) C(15) C(16) C(17) 0(1) 1_555 1_555 1_555 1_555 yes
